data_7242191
loop_
_publ_author_name
'Yao, Shu-Li'
'Xiong, Yu-Chen'
'Tian, Xue-Mei'
'Liu, Sui-Jun'
'Xu, Hui'
'Zheng, Teng-Fei'
'Chen, Jing-Lin'
'Wen, He-Rui'

_publ_section_title
;
 A multifunctional benzothiadiazole-based fluorescence sensor for Al3+,
 Cr3+ and Fe3+
;
_journal_issue 9
_journal_name_full CrystEngComm
_journal_page_first 1898
_journal_page_last 1905
_journal_paper_doi 10.1039/D1CE00060H
_journal_volume 23
_journal_year 2021
_chemical_formula_sum 'C30 H25 N7 O6 S Zn'
_chemical_formula_weight 677.00
_space_group_crystal_system triclinic
_space_group_IT_number 2
_space_group_name_Hall '-P 1'
_space_group_name_H-M_alt 'P -1'
_atom_sites_solution_hydrogens geom
_audit_creation_method SHELXL-2017/1
_audit_update_record
;
2021-01-20 deposited with the CCDC.	2021-01-27 downloaded from the CCDC.
;
_cell_angle_alpha 64.4680(10)
_cell_angle_beta 73.2400(10)
_cell_angle_gamma 64.4740(10)
_cell_formula_units_Z 2
_cell_length_a 11.1974(3)
_cell_length_b 12.7343(3)
_cell_length_c 12.9086(3)
_cell_measurement_reflns_used 9900
_cell_measurement_temperature 273(2)
_cell_measurement_theta_max 27.44
_cell_measurement_theta_min 3.01
_cell_volume 1486.83(7)
_computing_cell_refinement 'Bruker APEX3'
_computing_data_collection 'Bruker APEX3'
_computing_data_reduction 'Bruker APEX3'
_computing_molecular_graphics 'Bruker SHELXTL'
_computing_publication_material 'Bruker SHELXTL'
_computing_structure_refinement 'SHELXL-2017/1 (Sheldrick, 2017)'
_computing_structure_solution 'SHELXT 2014/5 (Sheldrick, 2014)'
_diffrn_ambient_temperature 273(2)
_diffrn_measured_fraction_theta_full 0.995
_diffrn_measured_fraction_theta_max 0.993
_diffrn_measurement_device_type 'Bruker D8 QUEST'
_diffrn_measurement_method '\w scans'
_diffrn_radiation_type MoK\a
_diffrn_radiation_wavelength 0.71073
_diffrn_reflns_av_R_equivalents 0.0257
_diffrn_reflns_av_unetI/netI 0.0296
_diffrn_reflns_Laue_measured_fraction_full 0.995
_diffrn_reflns_Laue_measured_fraction_max 0.993
_diffrn_reflns_limit_h_max 14
_diffrn_reflns_limit_h_min -14
_diffrn_reflns_limit_k_max 16
_diffrn_reflns_limit_k_min -16
_diffrn_reflns_limit_l_max 16
_diffrn_reflns_limit_l_min -16
_diffrn_reflns_number 22594
_diffrn_reflns_point_group_measured_fraction_full 0.995
_diffrn_reflns_point_group_measured_fraction_max 0.993
_diffrn_reflns_theta_full 25.242
_diffrn_reflns_theta_max 27.479
_diffrn_reflns_theta_min 2.853
_diffrn_source 'fine-focus sealed tube'
_exptl_absorpt_coefficient_mu 0.953
_exptl_absorpt_correction_type multi-scan
_exptl_crystal_colour yellow
_exptl_crystal_density_diffrn 1.512
_exptl_crystal_density_method 'not measured'
_exptl_crystal_description block
_exptl_crystal_F_000 696
_exptl_crystal_size_max 0.320
_exptl_crystal_size_mid 0.280
_exptl_crystal_size_min 0.250
_exptl_transmission_factor_max 0.7456
_exptl_transmission_factor_min 0.6483
_refine_diff_density_max 0.491
_refine_diff_density_min -0.403
_refine_diff_density_rms 0.053
_refine_ls_extinction_method none
_refine_ls_goodness_of_fit_ref 1.016
_refine_ls_hydrogen_treatment constr
_refine_ls_matrix_type full
_refine_ls_number_parameters 409
_refine_ls_number_reflns 6773
_refine_ls_number_restraints 6
_refine_ls_restrained_S_all 1.024
_refine_ls_R_factor_all 0.0553
_refine_ls_R_factor_gt 0.0405
_refine_ls_shift/su_max 0.001
_refine_ls_shift/su_mean 0.000
_refine_ls_structure_factor_coef Fsqd
_refine_ls_weighting_details 'w=1/[\s^2^(Fo^2^)+(0.0431P)^2^+1.1253P] where P=(Fo^2^+2Fc^2^)/3'
_refine_ls_weighting_scheme calc
_refine_ls_wR_factor_gt 0.0945
_refine_ls_wR_factor_ref 0.1034
_reflns_Friedel_coverage 0.000
_reflns_number_gt 5441
_reflns_number_total 6773
_reflns_threshold_expression 'I > 2\s(I)'
_cod_data_source_file d1ce00060h2.cif
_cod_data_source_block 1_a
_cod_depositor_comments 'Adding full bibliography for 7242191.cif.'
_cod_database_code 7242191
_shelx_shelxl_version_number 2017/1
_shelx_space_group_comment
;
The symmetry employed for this shelxl refinement is uniquely defined
by the following loop, which should always be used as a source of
symmetry information in preference to the above space-group names.
They are only intended as comments.
;
_shelx_estimated_absorpt_t_min 0.750
_shelx_estimated_absorpt_t_max 0.797

loop_
_space_group_symop_operation_xyz
'x, y, z'
'-x, -y, -z'

loop_
_atom_site_label
_atom_site_type_symbol
_atom_site_fract_x
_atom_site_fract_y
_atom_site_fract_z
_atom_site_U_iso_or_equiv
_atom_site_adp_type
_atom_site_occupancy
_atom_site_site_symmetry_order
_atom_site_calc_flag
_atom_site_refinement_flags_posn
_atom_site_refinement_flags_adp
_atom_site_refinement_flags_occupancy
_atom_site_disorder_assembly
_atom_site_disorder_group
Zn1 Zn 1.16402(3) 0.20980(2) -0.07125(2) 0.03671(9) Uani 1 1 d . . . . .
S1 S 0.36722(7) 0.56062(7) -0.23321(8) 0.0583(2) Uani 1 1 d . . . . .
C1 C 0.8810(2) 0.38952(19) -0.0864(2) 0.0346(5) Uani 1 1 d . . . . .
H1 H 0.879518 0.397418 -0.017696 0.041 Uiso 1 1 calc R U . . .
O1 O 1.1116(2) 0.3281(3) 0.04123(18) 0.0726(7) Uani 1 1 d . . . . .
N1 N 0.98413(18) 0.31776(17) -0.13525(17) 0.0381(4) Uani 1 1 d . . . . .
C2 C 0.9458(3) 0.3349(3) -0.2343(2) 0.0549(7) Uani 1 1 d . . . . .
H2 H 0.999398 0.296506 -0.287255 0.066 Uiso 1 1 calc R U . . .
O2 O 1.0932(2) 0.1457(2) 0.10712(17) 0.0624(5) Uani 1 1 d . . . . .
N2 N 0.77783(18) 0.44999(16) -0.14893(17) 0.0341(4) Uani 1 1 d . . . . .
N3 N 0.5203(2) 0.4974(2) -0.2092(2) 0.0461(5) Uani 1 1 d . . . . .
O3 O 0.8705(3) 0.2811(3) 0.5625(2) 0.0913(9) Uani 1 1 d . . . . .
C3 C 0.8197(3) 0.4152(3) -0.2445(3) 0.0550(7) Uani 1 1 d . . . . .
H3 H 0.770651 0.441875 -0.303985 0.066 Uiso 1 1 calc R U . . .
C30 C 1.2762(10) 0.2364(11) 0.5379(9) 0.269(6) Uani 1 1 d D . . . .
H30A H 1.297666 0.310729 0.501550 0.403 Uiso 1 1 calc R U . . .
H30B H 1.316738 0.185724 0.607956 0.403 Uiso 1 1 calc DR U . . .
H30C H 1.181118 0.258404 0.555777 0.403 Uiso 1 1 calc R U . . .
N4 N 0.3146(2) 0.6745(2) -0.1871(2) 0.0462(5) Uani 1 1 d . . . . .
O4 O 0.2824(2) 0.2897(2) 0.7791(3) 0.0827(7) Uani 1 1 d . . . . .
C4 C 0.6565(2) 0.54399(19) -0.12685(19) 0.0317(4) Uani 1 1 d . . . . .
N5 N 0.31097(17) 0.85774(16) -0.09950(16) 0.0331(4) Uani 1 1 d . . . . .
O5 O 0.3906(3) 0.1515(3) 0.9254(2) 0.0800(8) Uani 1 1 d . . . . .
C5 C 0.5372(2) 0.56434(19) -0.16181(19) 0.0331(5) Uani 1 1 d . . . . .
N7 N 1.3370(8) 0.0874(8) 0.4508(8) 0.198(3) Uani 1 1 d D . . . .
C9 C 0.6532(2) 0.6182(2) -0.0754(2) 0.0361(5) Uani 1 1 d . . . . .
H9 H 0.730135 0.603529 -0.049291 0.043 Uiso 1 1 calc R U . . .
C8 C 0.5352(2) 0.7177(2) -0.0603(2) 0.0358(5) Uani 1 1 d . . . . .
H8 H 0.535901 0.764812 -0.022086 0.043 Uiso 1 1 calc R U . . .
C7 C 0.4214(2) 0.74627(19) -0.10009(19) 0.0314(4) Uani 1 1 d . . . . .
C10 C 0.3187(2) 0.9567(2) -0.0907(2) 0.0373(5) Uani 1 1 d . . . . .
H10 H 0.396506 0.960126 -0.082108 0.045 Uiso 1 1 calc R U . . .
C11 C 0.1802(2) 0.8895(2) -0.1119(2) 0.0439(6) Uani 1 1 d . . . . .
H11 H 0.144003 0.840655 -0.120314 0.053 Uiso 1 1 calc R U . . .
C12 C 0.1156(2) 1.0050(2) -0.1092(2) 0.0456(6) Uani 1 1 d . . . . .
H12 H 0.025378 1.049991 -0.115647 0.055 Uiso 1 1 calc R U . . .
C13 C 1.0802(2) 0.2416(3) 0.1220(2) 0.0529(7) Uani 1 1 d . . . . .
C14 C 1.0213(2) 0.2526(3) 0.2386(2) 0.0458(6) Uani 1 1 d . . . . .
C15 C 1.0006(4) 0.3568(4) 0.2574(3) 0.0911(14) Uani 1 1 d . . . . .
H15 H 1.022348 0.422035 0.196832 0.109 Uiso 1 1 calc R U . . .
C16 C 0.9476(5) 0.3676(4) 0.3651(4) 0.1041(17) Uani 1 1 d . . . . .
H16 H 0.935096 0.438784 0.377023 0.125 Uiso 1 1 calc R U . . .
C17 C 0.9140(3) 0.2728(3) 0.4530(3) 0.0618(8) Uani 1 1 d . . . . .
C18 C 0.9252(4) 0.1719(3) 0.4347(3) 0.0704(9) Uani 1 1 d . . . . .
H18 H 0.896047 0.110211 0.493631 0.084 Uiso 1 1 calc R U . . .
C19 C 0.9806(3) 0.1612(3) 0.3270(2) 0.0608(8) Uani 1 1 d . . . . .
H19 H 0.990178 0.090982 0.314724 0.073 Uiso 1 1 calc R U . . .
C20 C 0.7520(3) 0.2611(3) 0.6204(3) 0.0580(8) Uani 1 1 d . . . . .
C21 C 0.6348(3) 0.3362(3) 0.5745(3) 0.0621(8) Uani 1 1 d . . . . .
H21 H 0.634591 0.395677 0.500333 0.075 Uiso 1 1 calc R U . . .
C22 C 0.5172(3) 0.3230(3) 0.6386(3) 0.0556(7) Uani 1 1 d . . . . .
H22 H 0.437228 0.373630 0.607497 0.067 Uiso 1 1 calc R U . . .
C23 C 0.5169(3) 0.2350(2) 0.7492(2) 0.0449(6) Uani 1 1 d . . . . .
C24 C 0.6364(3) 0.1581(3) 0.7913(2) 0.0557(7) Uani 1 1 d . . . . .
H24 H 0.637664 0.096428 0.864213 0.067 Uiso 1 1 calc R U . . .
C25 C 0.7547(3) 0.1704(3) 0.7277(3) 0.0629(8) Uani 1 1 d . . . . .
H25 H 0.835208 0.117825 0.757234 0.076 Uiso 1 1 calc R U . . .
C26 C 0.3885(3) 0.2246(3) 0.8229(3) 0.0615(8) Uani 1 1 d . . . . .
C29 C 1.3228(10) 0.1720(12) 0.4650(10) 0.197(6) Uani 1 1 d D . . . .
C27 C 1.3776(9) 0.0269(10) 0.3709(10) 0.242(6) Uani 1 1 d D . . . .
H27A H 1.393010 -0.060243 0.411773 0.362 Uiso 1 1 calc R U . . .
H27B H 1.458322 0.037441 0.323957 0.362 Uiso 1 1 calc R U . . .
H27C H 1.308986 0.062069 0.322328 0.362 Uiso 1 1 calc R U . . .
C28 C 1.2555(9) 0.0213(11) 0.5774(8) 0.349(9) Uani 1 1 d D . . . .
H28A H 1.162525 0.051241 0.569974 0.523 Uiso 1 1 calc R U . . .
H28B H 1.265506 0.042293 0.636633 0.523 Uiso 1 1 calc DR U . . .
H28C H 1.291864 -0.067516 0.597776 0.523 Uiso 1 1 calc R U . . .
N6 N 0.20225(19) 1.04733(17) -0.09569(17) 0.0394(4) Uani 1 1 d . . . . .
O6 O 1.4069(9) 0.2195(8) 0.3587(5) 0.302(5) Uani 1 1 d D . . . .
C6 C 0.4186(2) 0.6668(2) -0.14917(19) 0.0319(4) Uani 1 1 d . . . . .

loop_
_atom_site_aniso_label
_atom_site_aniso_U_11
_atom_site_aniso_U_22
_atom_site_aniso_U_33
_atom_site_aniso_U_23
_atom_site_aniso_U_13
_atom_site_aniso_U_12
Zn1 0.02949(14) 0.03234(15) 0.04084(16) -0.01901(11) -0.00280(10) 0.00056(10)
S1 0.0456(4) 0.0684(5) 0.0839(5) -0.0499(4) -0.0215(4) -0.0091(3)
C1 0.0282(11) 0.0289(11) 0.0407(12) -0.0156(9) -0.0045(9) -0.0016(8)
O1 0.0637(14) 0.129(2) 0.0462(11) -0.0323(13) 0.0102(10) -0.0623(15)
N1 0.0296(9) 0.0313(9) 0.0451(11) -0.0181(8) -0.0030(8) 0.0001(8)
C2 0.0437(14) 0.0580(16) 0.0565(16) -0.0385(14) -0.0075(12) 0.0066(12)
O2 0.0534(12) 0.0798(15) 0.0549(12) -0.0412(11) -0.0028(9) -0.0094(10)
N2 0.0271(9) 0.0303(9) 0.0433(10) -0.0198(8) -0.0056(8) -0.0012(7)
N3 0.0421(11) 0.0443(12) 0.0629(14) -0.0335(10) -0.0129(10) -0.0066(9)
O3 0.0790(16) 0.188(3) 0.0700(15) -0.0877(18) 0.0358(13) -0.0891(19)
C3 0.0456(15) 0.0602(17) 0.0581(17) -0.0395(14) -0.0183(13) 0.0079(12)
C30 0.261(12) 0.340(15) 0.263(12) -0.190(12) -0.066(10) -0.054(11)
N4 0.0337(10) 0.0522(12) 0.0606(14) -0.0314(11) -0.0141(10) -0.0057(9)
O4 0.0430(12) 0.0814(16) 0.121(2) -0.0550(16) 0.0148(13) -0.0165(12)
C4 0.0269(10) 0.0249(10) 0.0403(12) -0.0152(9) -0.0055(9) -0.0021(8)
N5 0.0255(9) 0.0297(9) 0.0416(10) -0.0175(8) -0.0051(8) -0.0023(7)
O5 0.1033(19) 0.120(2) 0.0601(14) -0.0556(14) 0.0334(13) -0.0812(17)
C5 0.0316(11) 0.0289(10) 0.0402(12) -0.0173(9) -0.0062(9) -0.0059(9)
N7 0.169(7) 0.174(7) 0.242(10) -0.039(6) -0.125(7) -0.025(6)
C9 0.0277(11) 0.0316(11) 0.0505(13) -0.0195(10) -0.0122(10) -0.0025(9)
C8 0.0310(11) 0.0310(11) 0.0509(13) -0.0241(10) -0.0102(10) -0.0030(9)
C7 0.0262(10) 0.0261(10) 0.0386(11) -0.0152(9) -0.0051(9) -0.0021(8)
C10 0.0320(11) 0.0328(11) 0.0460(13) -0.0214(10) -0.0081(10) -0.0010(9)
C11 0.0270(11) 0.0373(12) 0.0631(16) -0.0202(11) -0.0049(11) -0.0058(9)
C12 0.0262(11) 0.0427(13) 0.0583(16) -0.0215(12) -0.0029(11) -0.0018(10)
C13 0.0288(12) 0.090(2) 0.0458(15) -0.0336(15) -0.0005(11) -0.0199(13)
C14 0.0326(12) 0.0676(17) 0.0451(14) -0.0282(13) 0.0026(10) -0.0212(12)
C15 0.123(3) 0.116(3) 0.077(2) -0.060(2) 0.053(2) -0.096(3)
C16 0.137(4) 0.137(4) 0.103(3) -0.091(3) 0.065(3) -0.108(3)
C17 0.0522(17) 0.108(3) 0.0550(17) -0.0536(18) 0.0188(14) -0.0466(18)
C18 0.096(3) 0.071(2) 0.0418(16) -0.0198(14) 0.0086(16) -0.0377(19)
C19 0.082(2) 0.0528(17) 0.0469(15) -0.0234(13) -0.0010(15) -0.0216(15)
C20 0.0509(16) 0.098(2) 0.0503(16) -0.0490(16) 0.0153(13) -0.0394(17)
C21 0.075(2) 0.0659(19) 0.0443(15) -0.0155(14) 0.0017(15) -0.0338(17)
C22 0.0494(16) 0.0490(15) 0.0637(18) -0.0231(13) -0.0102(14) -0.0083(12)
C23 0.0451(14) 0.0498(14) 0.0482(14) -0.0321(12) 0.0083(11) -0.0186(12)
C24 0.0578(17) 0.0696(19) 0.0388(14) -0.0210(13) -0.0035(12) -0.0215(15)
C25 0.0438(15) 0.095(2) 0.0543(17) -0.0377(17) -0.0073(13) -0.0161(16)
C26 0.0567(18) 0.072(2) 0.083(2) -0.0596(19) 0.0201(16) -0.0328(16)
C29 0.146(7) 0.262(13) 0.233(11) -0.192(11) -0.074(7) 0.020(8)
C27 0.204(9) 0.284(12) 0.337(14) -0.245(12) -0.075(9) -0.013(8)
C28 0.265(11) 0.518(19) 0.180(8) 0.148(10) -0.071(8) -0.309(13)
N6 0.0321(10) 0.0337(10) 0.0449(11) -0.0206(8) -0.0041(8) 0.0012(8)
O6 0.357(10) 0.397(11) 0.134(5) 0.044(6) -0.004(5) -0.273(9)
C6 0.0265(10) 0.0315(11) 0.0369(11) -0.0144(9) -0.0073(9) -0.0052(8)

loop_
_atom_type_symbol
_atom_type_description
_atom_type_scat_dispersion_real
_atom_type_scat_dispersion_imag
_atom_type_scat_source
C C 0.0033 0.0016 'International Tables Vol C Tables 4.2.6.8 and 6.1.1.4'
H H 0.0000 0.0000 'International Tables Vol C Tables 4.2.6.8 and 6.1.1.4'
N N 0.0061 0.0033 'International Tables Vol C Tables 4.2.6.8 and 6.1.1.4'
O O 0.0106 0.0060 'International Tables Vol C Tables 4.2.6.8 and 6.1.1.4'
S S 0.1246 0.1234 'International Tables Vol C Tables 4.2.6.8 and 6.1.1.4'
Zn Zn 0.2839 1.4301 'International Tables Vol C Tables 4.2.6.8 and 6.1.1.4'

loop_
_geom_angle_atom_site_label_1
_geom_angle_atom_site_label_2
_geom_angle_atom_site_label_3
_geom_angle
_geom_angle_site_symmetry_1
_geom_angle_site_symmetry_3
_geom_angle_publ_flag
N1 Zn1 N6 100.37(8) . 1_645 ?
N1 Zn1 O2 99.01(8) . . ?
N6 Zn1 O2 95.31(8) 1_645 . ?
N1 Zn1 O4 96.22(9) . 1_654 ?
N6 Zn1 O4 99.12(9) 1_645 1_654 ?
O2 Zn1 O4 156.75(10) . 1_654 ?
N1 Zn1 O5 154.65(9) . 1_654 ?
N6 Zn1 O5 88.32(8) 1_645 1_654 ?
O2 Zn1 O5 103.88(8) . 1_654 ?
O4 Zn1 O5 58.70(10) 1_654 1_654 ?
N1 Zn1 O1 89.78(8) . . ?
N6 Zn1 O1 153.64(8) 1_645 . ?
O2 Zn1 O1 58.87(8) . . ?
O4 Zn1 O1 103.92(9) 1_654 . ?
O5 Zn1 O1 92.77(8) 1_654 . ?
N1 Zn1 C26 125.58(11) . 1_654 ?
N6 Zn1 C26 93.20(8) 1_645 1_654 ?
O2 Zn1 C26 132.05(11) . 1_654 ?
O4 Zn1 C26 29.37(11) 1_654 1_654 ?
O5 Zn1 C26 29.37(10) 1_654 1_654 ?
O1 Zn1 C26 100.59(8) . 1_654 ?
N1 Zn1 C13 94.54(8) . . ?
N6 Zn1 C13 124.78(10) 1_645 . ?
O2 Zn1 C13 29.58(9) . . ?
O4 Zn1 C13 131.78(10) 1_654 . ?
O5 Zn1 C13 99.96(8) 1_654 . ?
O1 Zn1 C13 29.29(9) . . ?
C26 Zn1 C13 119.65(9) 1_654 . ?
N3 S1 N4 100.88(10) . . ?
N1 C1 N2 111.2(2) . . ?
N1 C1 H1 124.4 . . ?
N2 C1 H1 124.4 . . ?
C13 O1 Zn1 85.57(19) . . ?
C1 N1 C2 105.65(19) . . ?
C1 N1 Zn1 124.75(17) . . ?
C2 N1 Zn1 129.57(16) . . ?
C3 C2 N1 110.3(2) . . ?
C3 C2 H2 124.8 . . ?
N1 C2 H2 124.8 . . ?
C13 O2 Zn1 94.28(18) . . ?
C1 N2 C3 106.76(19) . . ?
C1 N2 C4 125.51(19) . . ?
C3 N2 C4 127.23(19) . . ?
C5 N3 S1 106.50(16) . . ?
C17 O3 C20 117.7(2) . . ?
C2 C3 N2 106.1(2) . . ?
C2 C3 H3 127.0 . . ?
N2 C3 H3 127.0 . . ?
C29 C30 H30A 109.5 . . ?
C29 C30 H30B 109.5 . . ?
H30A C30 H30B 109.5 . . ?
C29 C30 H30C 109.5 . . ?
H30A C30 H30C 109.5 . . ?
H30B C30 H30C 109.5 . . ?
C6 N4 S1 106.49(16) . . ?
C26 O4 Zn1 93.9(2) . 1_456 ?
C9 C4 C5 118.52(19) . . ?
C9 C4 N2 121.00(19) . . ?
C5 C4 N2 120.45(18) . . ?
C10 N5 C11 106.62(18) . . ?
C10 N5 C7 124.62(18) . . ?
C11 N5 C7 128.71(19) . . ?
C26 O5 Zn1 85.4(2) . 1_456 ?
N3 C5 C4 126.8(2) . . ?
N3 C5 C6 113.28(19) . . ?
C4 C5 C6 119.92(19) . . ?
C29 N7 C27 146.5(13) . . ?
C29 N7 C28 98.0(13) . . ?
C27 N7 C28 114.9(9) . . ?
C4 C9 C8 121.5(2) . . ?
C4 C9 H9 119.2 . . ?
C8 C9 H9 119.2 . . ?
C7 C8 C9 121.9(2) . . ?
C7 C8 H8 119.0 . . ?
C9 C8 H8 119.0 . . ?
C8 C7 C6 118.22(18) . . ?
C8 C7 N5 120.54(19) . . ?
C6 C7 N5 121.11(18) . . ?
N6 C10 N5 111.3(2) . . ?
N6 C10 H10 124.4 . . ?
N5 C10 H10 124.4 . . ?
C12 C11 N5 106.3(2) . . ?
C12 C11 H11 126.9 . . ?
N5 C11 H11 126.9 . . ?
C11 C12 N6 110.2(2) . . ?
C11 C12 H12 124.9 . . ?
N6 C12 H12 124.9 . . ?
O1 C13 O2 121.3(3) . . ?
O1 C13 C14 120.0(3) . . ?
O2 C13 C14 118.7(3) . . ?
O1 C13 Zn1 65.14(16) . . ?
O2 C13 Zn1 56.14(14) . . ?
C14 C13 Zn1 173.8(2) . . ?
C15 C14 C19 118.3(3) . . ?
C15 C14 C13 120.7(3) . . ?
C19 C14 C13 120.9(3) . . ?
C14 C15 C16 121.2(3) . . ?
C14 C15 H15 119.4 . . ?
C16 C15 H15 119.4 . . ?
C17 C16 C15 119.3(3) . . ?
C17 C16 H16 120.4 . . ?
C15 C16 H16 120.4 . . ?
C18 C17 C16 120.6(3) . . ?
C18 C17 O3 120.9(3) . . ?
C16 C17 O3 118.4(3) . . ?
C17 C18 C19 119.4(3) . . ?
C17 C18 H18 120.3 . . ?
C19 C18 H18 120.3 . . ?
C14 C19 C18 120.9(3) . . ?
C14 C19 H19 119.6 . . ?
C18 C19 H19 119.6 . . ?
C25 C20 C21 121.0(3) . . ?
C25 C20 O3 118.2(3) . . ?
C21 C20 O3 120.6(3) . . ?
C20 C21 C22 119.5(3) . . ?
C20 C21 H21 120.2 . . ?
C22 C21 H21 120.2 . . ?
C21 C22 C23 120.5(3) . . ?
C21 C22 H22 119.8 . . ?
C23 C22 H22 119.8 . . ?
C24 C23 C22 118.6(3) . . ?
C24 C23 C26 120.3(3) . . ?
C22 C23 C26 121.0(3) . . ?
C23 C24 C25 121.3(3) . . ?
C23 C24 H24 119.4 . . ?
C25 C24 H24 119.4 . . ?
C20 C25 C24 119.0(3) . . ?
C20 C25 H25 120.5 . . ?
C24 C25 H25 120.5 . . ?
O4 C26 O5 121.9(3) . . ?
O4 C26 C23 118.6(3) . . ?
O5 C26 C23 119.5(3) . . ?
O4 C26 Zn1 56.77(17) . 1_456 ?
O5 C26 Zn1 65.24(18) . 1_456 ?
C23 C26 Zn1 174.1(2) . 1_456 ?
N7 C29 C30 147.8(17) . . ?
N7 C29 O6 95.9(10) . . ?
C30 C29 O6 115.8(12) . . ?
N7 C27 H27A 109.5 . . ?
N7 C27 H27B 109.5 . . ?
H27A C27 H27B 109.5 . . ?
N7 C27 H27C 109.5 . . ?
H27A C27 H27C 109.5 . . ?
H27B C27 H27C 109.5 . . ?
N7 C28 H28A 109.5 . . ?
N7 C28 H28B 109.5 . . ?
H28A C28 H28B 109.5 . . ?
N7 C28 H28C 109.5 . . ?
H28A C28 H28C 109.5 . . ?
H28B C28 H28C 109.5 . . ?
C10 N6 C12 105.7(2) . . ?
C10 N6 Zn1 124.46(17) . 1_465 ?
C12 N6 Zn1 129.63(15) . 1_465 ?
N4 C6 C7 127.5(2) . . ?
N4 C6 C5 112.85(19) . . ?
C7 C6 C5 119.63(19) . . ?

loop_
_geom_bond_atom_site_label_1
_geom_bond_atom_site_label_2
_geom_bond_distance
_geom_bond_site_symmetry_2
_geom_bond_publ_flag
Zn1 N1 2.0552(19) . ?
Zn1 N6 2.0699(19) 1_645 ?
Zn1 O2 2.117(2) . ?
Zn1 O4 2.125(3) 1_654 ?
Zn1 O5 2.309(3) 1_654 ?
Zn1 O1 2.313(2) . ?
Zn1 C26 2.535(3) 1_654 ?
Zn1 C13 2.542(3) . ?
S1 N3 1.607(2) . ?
S1 N4 1.615(2) . ?
C1 N1 1.317(3) . ?
C1 N2 1.346(3) . ?
C1 H1 0.9300 . ?
O1 C13 1.248(4) . ?
N1 C2 1.365(3) . ?
C2 C3 1.343(4) . ?
C2 H2 0.9300 . ?
O2 C13 1.258(4) . ?
N2 C3 1.377(3) . ?
N2 C4 1.425(3) . ?
N3 C5 1.339(3) . ?
O3 C17 1.391(3) . ?
O3 C20 1.393(3) . ?
C3 H3 0.9300 . ?
C30 C29 1.358(10) . ?
C30 H30A 0.9600 . ?
C30 H30B 0.9600 . ?
C30 H30C 0.9600 . ?
N4 C6 1.340(3) . ?
O4 C26 1.246(4) . ?
C4 C9 1.354(3) . ?
C4 C5 1.415(3) . ?
N5 C10 1.354(3) . ?
N5 C11 1.379(3) . ?
N5 C7 1.427(2) . ?
O5 C26 1.247(4) . ?
C5 C6 1.434(3) . ?
N7 C29 1.107(10) . ?
N7 C27 1.406(10) . ?
N7 C28 1.682(11) . ?
C9 C8 1.419(3) . ?
C9 H9 0.9300 . ?
C8 C7 1.354(3) . ?
C8 H8 0.9300 . ?
C7 C6 1.420(3) . ?
C10 N6 1.313(3) . ?
C10 H10 0.9300 . ?
C11 C12 1.342(3) . ?
C11 H11 0.9300 . ?
C12 N6 1.375(3) . ?
C12 H12 0.9300 . ?
C13 C14 1.500(4) . ?
C14 C15 1.361(4) . ?
C14 C19 1.371(4) . ?
C15 C16 1.386(5) . ?
C15 H15 0.9300 . ?
C16 C17 1.360(5) . ?
C16 H16 0.9300 . ?
C17 C18 1.353(4) . ?
C18 C19 1.389(4) . ?
C18 H18 0.9300 . ?
C19 H19 0.9300 . ?
C20 C25 1.366(5) . ?
C20 C21 1.367(4) . ?
C21 C22 1.375(4) . ?
C21 H21 0.9300 . ?
C22 C23 1.384(4) . ?
C22 H22 0.9300 . ?
C23 C24 1.370(4) . ?
C23 C26 1.502(4) . ?
C24 C25 1.376(4) . ?
C24 H24 0.9300 . ?
C25 H25 0.9300 . ?
C29 O6 1.472(13) . ?
C27 H27A 0.9600 . ?
C27 H27B 0.9600 . ?
C27 H27C 0.9600 . ?
C28 H28A 0.9600 . ?
C28 H28B 0.9600 . ?
C28 H28C 0.9600 . ?

loop_
_geom_torsion_atom_site_label_1
_geom_torsion_atom_site_label_2
_geom_torsion_atom_site_label_3
_geom_torsion_atom_site_label_4
_geom_torsion
_geom_torsion_site_symmetry_1
_geom_torsion_site_symmetry_2
_geom_torsion_site_symmetry_3
_geom_torsion_site_symmetry_4
_geom_torsion_publ_flag
N2 C1 N1 C2 1.1(3) . . . . ?
N2 C1 N1 Zn1 179.28(15) . . . . ?
C1 N1 C2 C3 -0.8(3) . . . . ?
Zn1 N1 C2 C3 -178.9(2) . . . . ?
N1 C1 N2 C3 -0.9(3) . . . . ?
N1 C1 N2 C4 -173.3(2) . . . . ?
N4 S1 N3 C5 0.4(2) . . . . ?
N1 C2 C3 N2 0.3(4) . . . . ?
C1 N2 C3 C2 0.3(3) . . . . ?
C4 N2 C3 C2 172.5(2) . . . . ?
N3 S1 N4 C6 -0.3(2) . . . . ?
C1 N2 C4 C9 28.8(3) . . . . ?
C3 N2 C4 C9 -142.0(3) . . . . ?
C1 N2 C4 C5 -153.2(2) . . . . ?
C3 N2 C4 C5 36.0(4) . . . . ?
S1 N3 C5 C4 -179.5(2) . . . . ?
S1 N3 C5 C6 -0.4(3) . . . . ?
C9 C4 C5 N3 -177.0(2) . . . . ?
N2 C4 C5 N3 5.0(4) . . . . ?
C9 C4 C5 C6 4.0(3) . . . . ?
N2 C4 C5 C6 -174.0(2) . . . . ?
C5 C4 C9 C8 -2.5(3) . . . . ?
N2 C4 C9 C8 175.5(2) . . . . ?
C4 C9 C8 C7 -2.3(4) . . . . ?
C9 C8 C7 C6 5.5(3) . . . . ?
C9 C8 C7 N5 -170.4(2) . . . . ?
C10 N5 C7 C8 18.3(3) . . . . ?
C11 N5 C7 C8 -164.5(2) . . . . ?
C10 N5 C7 C6 -157.5(2) . . . . ?
C11 N5 C7 C6 19.8(3) . . . . ?
C11 N5 C10 N6 0.5(3) . . . . ?
C7 N5 C10 N6 178.2(2) . . . . ?
C10 N5 C11 C12 -0.3(3) . . . . ?
C7 N5 C11 C12 -178.0(2) . . . . ?
N5 C11 C12 N6 0.1(3) . . . . ?
Zn1 O1 C13 O2 1.6(3) . . . . ?
Zn1 O1 C13 C14 -176.2(2) . . . . ?
Zn1 O2 C13 O1 -1.8(3) . . . . ?
Zn1 O2 C13 C14 176.1(2) . . . . ?
O1 C13 C14 C15 0.5(4) . . . . ?
O2 C13 C14 C15 -177.4(3) . . . . ?
O1 C13 C14 C19 177.0(3) . . . . ?
O2 C13 C14 C19 -0.9(4) . . . . ?
C19 C14 C15 C16 4.1(6) . . . . ?
C13 C14 C15 C16 -179.3(4) . . . . ?
C14 C15 C16 C17 -0.9(7) . . . . ?
C15 C16 C17 C18 -3.5(7) . . . . ?
C15 C16 C17 O3 175.2(4) . . . . ?
C20 O3 C17 C18 -51.8(5) . . . . ?
C20 O3 C17 C16 129.5(4) . . . . ?
C16 C17 C18 C19 4.7(6) . . . . ?
O3 C17 C18 C19 -174.0(3) . . . . ?
C15 C14 C19 C18 -2.9(5) . . . . ?
C13 C14 C19 C18 -179.5(3) . . . . ?
C17 C18 C19 C14 -1.4(5) . . . . ?
C17 O3 C20 C25 123.8(3) . . . . ?
C17 O3 C20 C21 -60.8(4) . . . . ?
C25 C20 C21 C22 2.2(5) . . . . ?
O3 C20 C21 C22 -173.1(3) . . . . ?
C20 C21 C22 C23 0.3(5) . . . . ?
C21 C22 C23 C24 -2.7(4) . . . . ?
C21 C22 C23 C26 176.4(3) . . . . ?
C22 C23 C24 C25 2.6(4) . . . . ?
C26 C23 C24 C25 -176.5(3) . . . . ?
C21 C20 C25 C24 -2.3(5) . . . . ?
O3 C20 C25 C24 173.2(3) . . . . ?
C23 C24 C25 C20 -0.2(5) . . . . ?
Zn1 O4 C26 O5 -4.1(3) 1_456 . . . ?
Zn1 O4 C26 C23 175.8(2) 1_456 . . . ?
Zn1 O5 C26 O4 3.8(3) 1_456 . . . ?
Zn1 O5 C26 C23 -176.1(2) 1_456 . . . ?
C24 C23 C26 O4 -174.9(3) . . . . ?
C22 C23 C26 O4 6.0(4) . . . . ?
C24 C23 C26 O5 5.0(4) . . . . ?
C22 C23 C26 O5 -174.1(3) . . . . ?
C27 N7 C29 C30 172.9(13) . . . . ?
C28 N7 C29 C30 4(2) . . . . ?
C27 N7 C29 O6 -17.1(18) . . . . ?
C28 N7 C29 O6 174.4(6) . . . . ?
N5 C10 N6 C12 -0.4(3) . . . . ?
N5 C10 N6 Zn1 174.34(15) . . . 1_465 ?
C11 C12 N6 C10 0.2(3) . . . . ?
C11 C12 N6 Zn1 -174.20(18) . . . 1_465 ?
S1 N4 C6 C7 -179.7(2) . . . . ?
S1 N4 C6 C5 0.1(3) . . . . ?
C8 C7 C6 N4 175.9(2) . . . . ?
N5 C7 C6 N4 -8.2(4) . . . . ?
C8 C7 C6 C5 -3.8(3) . . . . ?
N5 C7 C6 C5 172.0(2) . . . . ?
N3 C5 C6 N4 0.2(3) . . . . ?
C4 C5 C6 N4 179.4(2) . . . . ?
N3 C5 C6 C7 180.0(2) . . . . ?
C4 C5 C6 C7 -0.8(3) . . . . ?
